data_7058051
loop_
_publ_author_name
'Saxena, Priya'
'Thomas, Jisha Mary'
'Sivasankar, Chinnappan'
'Thirupathi, Natesan'

_publ_section_title
;
 Syntheses and structural aspects of six-membered palladacyclic complexes
 derived from N,N&#x2032;,N&#x2032;&#x2032;-triarylguanidines with N- or
 S-thiocyanate ligands
;
_journal_issue 5
_journal_name_full 'New Journal of Chemistry'
_journal_page_first 2307
_journal_paper_doi 10.1039/C8NJ04167A
_journal_volume 43
_journal_year 2019
_chemical_formula_moiety 'C29 H40 N4 O3 P2 Pd S'
_chemical_formula_sum 'C29 H40 N4 O3 P2 Pd S'
_chemical_formula_weight 693.05
_space_group_crystal_system orthorhombic
_space_group_IT_number 61
_space_group_name_Hall '-P 2ac 2ab'
_space_group_name_H-M_alt 'P b c a'
_symmetry_space_group_name_Hall '-P 2ac 2ab'
_symmetry_space_group_name_H-M 'P b c a'
_atom_sites_solution_hydrogens geom
_audit_creation_method SHELXL-2016/6
_audit_update_record
;
2018-04-20 deposited with the CCDC.
2018-12-14 downloaded from the CCDC.
;
_cell_angle_alpha 90
_cell_angle_beta 90
_cell_angle_gamma 90
_cell_formula_units_Z 8
_cell_length_a 11.3614(3)
_cell_length_b 13.7572(3)
_cell_length_c 41.7197(13)
_cell_measurement_reflns_used 6661
_cell_measurement_temperature 298(2)
_cell_measurement_theta_max 26.37
_cell_measurement_theta_min 2.93
_cell_volume 6520.8(3)
_computing_cell_refinement 'CrysAlisPro, Oxford Diffraction Ltd.'
_computing_data_collection 'CrysAlisPro, Oxford Diffraction Ltd.'
_computing_data_reduction 'CrysAlisPro, Oxford Diffraction Ltd.'
_computing_molecular_graphics 'OLEX 2-2.1'
_computing_publication_material 'WINGX V1.80.01'
_computing_structure_refinement 'SHELXL-2016/6 (Sheldrick, 2016)'
_computing_structure_solution SIR-92
_diffrn_ambient_temperature 298(2)
_diffrn_detector_area_resol_mean 0.3703
_diffrn_measured_fraction_theta_full 0.999
_diffrn_measured_fraction_theta_max 0.999
_diffrn_measurement_device_type 'Sapphire-3 CCD detector'
_diffrn_measurement_method 'OMEGA SCAN'
_diffrn_radiation_source 'fine-focus sealed tube'
_diffrn_radiation_type MoK\a
_diffrn_radiation_wavelength 0.71073
_diffrn_reflns_av_R_equivalents 0.0413
_diffrn_reflns_av_unetI/netI 0.0182
_diffrn_reflns_Laue_measured_fraction_full 0.999
_diffrn_reflns_Laue_measured_fraction_max 0.999
_diffrn_reflns_limit_h_max 14
_diffrn_reflns_limit_h_min -14
_diffrn_reflns_limit_k_max 17
_diffrn_reflns_limit_k_min -17
_diffrn_reflns_limit_l_max 52
_diffrn_reflns_limit_l_min -52
_diffrn_reflns_number 92009
_diffrn_reflns_point_group_measured_fraction_full 0.999
_diffrn_reflns_point_group_measured_fraction_max 0.999
_diffrn_reflns_theta_full 25.242
_diffrn_reflns_theta_max 26.372
_diffrn_reflns_theta_min 2.930
_exptl_absorpt_coefficient_mu 0.766
_exptl_absorpt_correction_T_max 0.8256
_exptl_absorpt_correction_T_min 0.7916
_exptl_absorpt_correction_type empirical
_exptl_absorpt_process_details 'CrysAlisPro 1.171.34.40 (2006)'
_exptl_crystal_colour Yellow
_exptl_crystal_density_diffrn 1.412
_exptl_crystal_description Irregular
_exptl_crystal_F_000 2864
_exptl_crystal_size_max 0.320
_exptl_crystal_size_mid 0.290
_exptl_crystal_size_min 0.260
_refine_diff_density_max 0.743
_refine_diff_density_min -1.631
_refine_diff_density_rms 0.066
_refine_ls_extinction_method none
_refine_ls_goodness_of_fit_ref 1.225
_refine_ls_hydrogen_treatment constr
_refine_ls_matrix_type full
_refine_ls_number_parameters 361
_refine_ls_number_reflns 6661
_refine_ls_number_restraints 0
_refine_ls_restrained_S_all 1.225
_refine_ls_R_factor_all 0.0569
_refine_ls_R_factor_gt 0.0490
_refine_ls_shift/su_max 0.006
_refine_ls_shift/su_mean 0.001
_refine_ls_structure_factor_coef Fsqd
_refine_ls_weighting_details 'w=1/[\s^2^(Fo^2^)+(0.0266P)^2^+11.6612P] where P=(Fo^2^+2Fc^2^)/3'
_refine_ls_weighting_scheme calc
_refine_ls_wR_factor_gt 0.1016
_refine_ls_wR_factor_ref 0.1048
_reflns_Friedel_coverage 0.000
_reflns_number_gt 5814
_reflns_number_total 6661
_reflns_threshold_expression 'I > 2\s(I)'
_cod_data_source_file c8nj04167a2.cif
_cod_data_source_block 17
_cod_depositor_comments
;
The following automatic conversions were performed:

'_exptl_absorpt_correction_type' value 'Empirical' changed to
'empirical' according to
/home/data/users/saulius/crontab/automatic-downloads/rss-feeds/RSC/lib/dictionaries/cif_core.dic
dictionary named 'cif_core.dic' version 2.4.2 from 2011-04-26.

Automatic conversion script
Id: cif_fix_values 4973 2017-02-22 13:04:09Z antanas 

 Adding full bibliography for 7058049--7058061.cif.
;
_cod_database_code 7058051
_shelx_shelxl_version_number 2016/6
_shelx_space_group_comment
;
The symmetry employed for this shelxl refinement is uniquely defined
by the following loop, which should always be used as a source of
symmetry information in preference to the above space-group names.
They are only intended as comments.
;
_shelx_estimated_absorpt_t_min 0.792
_shelx_estimated_absorpt_t_max 0.826

loop_
_space_group_symop_operation_xyz
'x, y, z'
'-x+1/2, -y, z+1/2'
'x+1/2, -y+1/2, -z'
'-x, y+1/2, -z+1/2'
'-x, -y, -z'
'x-1/2, y, -z-1/2'
'-x-1/2, y-1/2, z'
'x, -y-1/2, z-1/2'

loop_
_atom_site_label
_atom_site_type_symbol
_atom_site_fract_x
_atom_site_fract_y
_atom_site_fract_z
_atom_site_U_iso_or_equiv
_atom_site_adp_type
_atom_site_occupancy
_atom_site_site_symmetry_order
_atom_site_calc_flag
_atom_site_refinement_flags_posn
_atom_site_refinement_flags_adp
Pd1 Pd 0.00184(2) 0.48485(2) 0.17962(2) 0.03523(9) Uani 1 1 d . .
P1 P -0.02482(9) 0.64913(7) 0.16854(2) 0.0405(2) Uani 1 1 d . .
P2 P 0.01284(9) 0.32133(7) 0.19164(2) 0.0401(2) Uani 1 1 d . .
S1 S 0.38283(10) 0.51282(10) 0.23046(3) 0.0637(3) Uani 1 1 d . .
O1 O -0.2916(2) 0.4554(2) 0.08146(6) 0.0447(6) Uani 1 1 d . .
O2 O 0.1147(2) 0.51534(19) 0.03047(6) 0.0478(6) Uani 1 1 d . .
O3 O -0.3145(2) 0.2302(2) 0.06095(8) 0.0589(8) Uani 1 1 d . .
N1 N -0.0715(2) 0.4481(2) 0.10769(7) 0.0338(6) Uani 1 1 d . .
H1 H -0.026524 0.498169 0.109333 0.041 Uiso 1 1 calc R U
N2 N 0.0696(3) 0.3769(2) 0.07412(7) 0.0394(7) Uani 1 1 d . .
N3 N -0.1155(3) 0.3077(2) 0.07844(7) 0.0347(7) Uani 1 1 d . .
H3 H -0.173814 0.300713 0.091381 0.042 Uiso 1 1 calc R U
N4 N 0.1643(3) 0.5149(3) 0.20036(9) 0.0565(9) Uani 1 1 d . .
C1 C -0.0341(3) 0.3778(2) 0.08603(8) 0.0311(7) Uani 1 1 d . .
C2 C -0.1735(3) 0.4494(2) 0.12757(8) 0.0299(7) Uani 1 1 d . .
C3 C -0.1583(3) 0.4600(2) 0.16062(8) 0.0321(7) Uani 1 1 d . .
C4 C -0.2582(4) 0.4679(3) 0.17992(9) 0.0425(9) Uani 1 1 d . .
H4 H -0.249748 0.473276 0.202019 0.051 Uiso 1 1 calc R U
C5 C -0.3693(3) 0.4679(3) 0.16661(10) 0.0474(10) Uani 1 1 d . .
H5 H -0.434976 0.471635 0.179865 0.057 Uiso 1 1 calc R U
C6 C -0.3841(3) 0.4625(3) 0.13379(10) 0.0420(9) Uani 1 1 d . .
H6 H -0.459205 0.463731 0.124933 0.050 Uiso 1 1 calc R U
C7 C -0.2869(3) 0.4554(2) 0.11437(8) 0.0342(8) Uani 1 1 d . .
C8 C -0.4045(4) 0.4679(4) 0.06704(11) 0.0609(12) Uani 1 1 d . .
H8A H -0.396593 0.466622 0.044138 0.091 Uiso 1 1 calc R U
H8B H -0.455720 0.416206 0.073741 0.091 Uiso 1 1 calc R U
H8C H -0.437151 0.529121 0.073554 0.091 Uiso 1 1 calc R U
C9 C 0.1503(3) 0.4513(3) 0.08170(9) 0.0382(8) Uani 1 1 d . .
C10 C 0.2106(4) 0.4539(3) 0.11037(10) 0.0529(11) Uani 1 1 d . .
H10 H 0.194764 0.407004 0.125824 0.064 Uiso 1 1 calc R U
C11 C 0.2950(4) 0.5253(4) 0.11681(12) 0.0657(14) Uani 1 1 d . .
H11 H 0.334200 0.526358 0.136370 0.079 Uiso 1 1 calc R U
C12 C 0.3188(4) 0.5933(4) 0.09388(12) 0.0670(14) Uani 1 1 d . .
H12 H 0.375431 0.640676 0.097852 0.080 Uiso 1 1 calc R U
C13 C 0.2602(4) 0.5929(3) 0.06490(11) 0.0552(11) Uani 1 1 d . .
H13 H 0.276888 0.640194 0.049634 0.066 Uiso 1 1 calc R U
C14 C 0.1764(3) 0.5223(3) 0.05847(9) 0.0407(8) Uani 1 1 d . .
C15 C 0.1453(4) 0.5798(3) 0.00511(11) 0.0599(12) Uani 1 1 d . .
H15A H 0.095679 0.567425 -0.013066 0.090 Uiso 1 1 calc R U
H15B H 0.134798 0.645735 0.012068 0.090 Uiso 1 1 calc R U
H15C H 0.226059 0.569674 -0.000787 0.090 Uiso 1 1 calc R U
C16 C -0.1125(3) 0.2463(2) 0.05150(8) 0.0327(7) Uani 1 1 d . .
C17 C -0.0128(3) 0.2227(3) 0.03383(9) 0.0395(8) Uani 1 1 d . .
H17 H 0.060175 0.246655 0.040104 0.047 Uiso 1 1 calc R U
C18 C -0.0211(4) 0.1643(3) 0.00707(10) 0.0562(11) Uani 1 1 d . .
H18 H 0.046649 0.148160 -0.004272 0.067 Uiso 1 1 calc R U
C19 C -0.1268(5) 0.1301(3) -0.00285(11) 0.0637(13) Uani 1 1 d . .
H19 H -0.131545 0.092734 -0.021384 0.076 Uiso 1 1 calc R U
C20 C -0.2277(4) 0.1503(3) 0.01439(10) 0.0553(11) Uani 1 1 d . .
H20 H -0.299956 0.126229 0.007605 0.066 Uiso 1 1 calc R U
C21 C -0.2206(3) 0.2066(3) 0.04176(9) 0.0406(9) Uani 1 1 d . .
C22 C -0.4192(4) 0.1749(4) 0.05719(12) 0.0670(13) Uani 1 1 d . .
H22A H -0.477963 0.198175 0.071826 0.100 Uiso 1 1 calc R U
H22B H -0.447375 0.181349 0.035607 0.100 Uiso 1 1 calc R U
H22C H -0.402903 0.107721 0.061604 0.100 Uiso 1 1 calc R U
C23 C 0.0936(5) 0.7069(4) 0.14670(14) 0.0788(16) Uani 1 1 d . .
H23A H 0.102601 0.676055 0.126202 0.118 Uiso 1 1 calc R U
H23B H 0.075659 0.774468 0.143666 0.118 Uiso 1 1 calc R U
H23C H 0.165513 0.700851 0.158630 0.118 Uiso 1 1 calc R U
C24 C -0.1552(4) 0.6885(3) 0.14736(11) 0.0590(12) Uani 1 1 d . .
H24A H -0.158818 0.656748 0.126899 0.088 Uiso 1 1 calc R U
H24B H -0.223786 0.672112 0.159660 0.088 Uiso 1 1 calc R U
H24C H -0.152199 0.757633 0.144277 0.088 Uiso 1 1 calc R U
C25 C -0.0306(6) 0.7144(4) 0.20604(11) 0.088(2) Uani 1 1 d . .
H25A H 0.036453 0.697408 0.218875 0.132 Uiso 1 1 calc R U
H25B H -0.029817 0.783076 0.201897 0.132 Uiso 1 1 calc R U
H25C H -0.101405 0.697554 0.217280 0.132 Uiso 1 1 calc R U
C26 C 0.2547(4) 0.5149(3) 0.21272(9) 0.0443(9) Uani 1 1 d . .
C27 C 0.0150(5) 0.2397(3) 0.15772(11) 0.0694(14) Uani 1 1 d . .
H27A H 0.076273 0.258895 0.143191 0.104 Uiso 1 1 calc R U
H27B H 0.029523 0.174600 0.165037 0.104 Uiso 1 1 calc R U
H27C H -0.059519 0.242137 0.146926 0.104 Uiso 1 1 calc R U
C28 C -0.1057(4) 0.2748(3) 0.21600(11) 0.0596(12) Uani 1 1 d . .
H28A H -0.113755 0.314148 0.234881 0.089 Uiso 1 1 calc R U
H28B H -0.177740 0.276549 0.203984 0.089 Uiso 1 1 calc R U
H28C H -0.088698 0.209011 0.222095 0.089 Uiso 1 1 calc R U
C29 C 0.1438(4) 0.2899(3) 0.21415(13) 0.0724(15) Uani 1 1 d . .
H29A H 0.149158 0.330542 0.232800 0.109 Uiso 1 1 calc R U
H29B H 0.139537 0.223028 0.220627 0.109 Uiso 1 1 calc R U
H29C H 0.212039 0.299470 0.200961 0.109 Uiso 1 1 calc R U

loop_
_atom_site_aniso_label
_atom_site_aniso_U_11
_atom_site_aniso_U_22
_atom_site_aniso_U_33
_atom_site_aniso_U_23
_atom_site_aniso_U_13
_atom_site_aniso_U_12
Pd1 0.04363(17) 0.03107(15) 0.03101(15) -0.00283(10) -0.00883(12) 0.00228(12)
P1 0.0555(6) 0.0293(5) 0.0366(5) -0.0025(4) -0.0073(4) 0.0011(4)
P2 0.0506(6) 0.0325(5) 0.0372(5) 0.0027(4) -0.0029(4) 0.0048(4)
S1 0.0492(6) 0.0707(8) 0.0711(8) 0.0097(6) -0.0151(6) -0.0052(6)
O1 0.0419(14) 0.0546(16) 0.0377(14) -0.0047(12) -0.0116(11) 0.0072(13)
O2 0.0479(16) 0.0479(16) 0.0476(16) -0.0003(13) -0.0001(13) -0.0056(13)
O3 0.0425(16) 0.0587(19) 0.075(2) -0.0197(16) 0.0078(15) -0.0187(14)
N1 0.0333(15) 0.0336(15) 0.0345(15) -0.0074(12) 0.0026(12) -0.0072(12)
N2 0.0370(17) 0.0412(17) 0.0401(17) -0.0085(13) 0.0053(14) -0.0062(13)
N3 0.0394(16) 0.0337(15) 0.0310(15) -0.0064(12) 0.0080(13) -0.0098(13)
N4 0.060(2) 0.049(2) 0.060(2) 0.0032(17) -0.0235(19) -0.0046(17)
C1 0.0360(18) 0.0329(17) 0.0244(16) 0.0008(13) -0.0020(14) -0.0022(14)
C2 0.0328(17) 0.0255(16) 0.0314(17) -0.0032(13) 0.0004(14) -0.0004(13)
C3 0.0380(19) 0.0268(17) 0.0316(18) -0.0024(13) -0.0030(14) 0.0028(14)
C4 0.052(2) 0.042(2) 0.0328(18) 0.0000(16) 0.0091(17) 0.0052(18)
C5 0.042(2) 0.047(2) 0.054(2) 0.0019(19) 0.0161(19) 0.0078(18)
C6 0.0307(19) 0.039(2) 0.057(2) 0.0015(17) -0.0010(17) 0.0024(15)
C7 0.0381(19) 0.0265(17) 0.0381(19) -0.0030(14) -0.0045(15) -0.0012(14)
C8 0.052(3) 0.071(3) 0.059(3) -0.003(2) -0.024(2) 0.007(2)
C9 0.0265(17) 0.045(2) 0.043(2) -0.0101(17) 0.0051(15) -0.0019(15)
C10 0.041(2) 0.071(3) 0.047(2) -0.005(2) 0.0026(18) -0.003(2)
C11 0.041(2) 0.104(4) 0.053(3) -0.025(3) -0.002(2) -0.007(3)
C12 0.042(2) 0.088(4) 0.071(3) -0.031(3) 0.010(2) -0.025(2)
C13 0.046(2) 0.060(3) 0.060(3) -0.010(2) 0.014(2) -0.017(2)
C14 0.0304(18) 0.043(2) 0.048(2) -0.0074(17) 0.0082(16) -0.0015(16)
C15 0.073(3) 0.048(3) 0.058(3) 0.008(2) 0.013(2) 0.003(2)
C16 0.042(2) 0.0246(16) 0.0313(17) 0.0014(13) -0.0039(15) -0.0008(14)
C17 0.048(2) 0.0339(18) 0.0368(19) -0.0029(15) -0.0004(17) 0.0039(16)
C18 0.073(3) 0.050(2) 0.046(2) -0.0173(19) 0.013(2) 0.003(2)
C19 0.096(4) 0.049(3) 0.047(3) -0.023(2) 0.001(3) -0.008(3)
C20 0.069(3) 0.043(2) 0.054(3) -0.0113(19) -0.015(2) -0.013(2)
C21 0.046(2) 0.0344(19) 0.042(2) -0.0021(16) -0.0014(17) -0.0039(16)
C22 0.052(3) 0.074(3) 0.075(3) 0.007(3) -0.010(2) -0.024(2)
C23 0.071(3) 0.065(3) 0.100(4) 0.020(3) 0.008(3) -0.007(3)
C24 0.067(3) 0.039(2) 0.071(3) 0.003(2) -0.015(2) 0.009(2)
C25 0.171(6) 0.057(3) 0.037(2) -0.018(2) -0.013(3) 0.018(3)
C26 0.054(2) 0.038(2) 0.040(2) 0.0048(17) -0.0045(19) -0.0046(18)
C27 0.113(4) 0.040(2) 0.055(3) -0.006(2) 0.017(3) 0.002(3)
C28 0.070(3) 0.054(3) 0.055(3) 0.012(2) 0.004(2) -0.001(2)
C29 0.065(3) 0.052(3) 0.100(4) 0.027(3) -0.020(3) 0.006(2)

loop_
_atom_type_symbol
_atom_type_description
_atom_type_scat_dispersion_real
_atom_type_scat_dispersion_imag
_atom_type_scat_source
C C 0.0033 0.0016 'International Tables Vol C Tables 4.2.6.8 and 6.1.1.4'
H H 0.0000 0.0000 'International Tables Vol C Tables 4.2.6.8 and 6.1.1.4'
N N 0.0061 0.0033 'International Tables Vol C Tables 4.2.6.8 and 6.1.1.4'
O O 0.0106 0.0060 'International Tables Vol C Tables 4.2.6.8 and 6.1.1.4'
P P 0.1023 0.0942 'International Tables Vol C Tables 4.2.6.8 and 6.1.1.4'
S S 0.1246 0.1234 'International Tables Vol C Tables 4.2.6.8 and 6.1.1.4'
Pd Pd -0.9988 1.0072 'International Tables Vol C Tables 4.2.6.8 and 6.1.1.4'

loop_
_geom_angle_atom_site_label_1
_geom_angle_atom_site_label_2
_geom_angle_atom_site_label_3
_geom_angle
C3 Pd1 N4 177.69(14)
C3 Pd1 P2 88.23(10)
N4 Pd1 P2 93.18(10)
C3 Pd1 P1 88.22(10)
N4 Pd1 P1 90.28(10)
P2 Pd1 P1 175.51(4)
C25 P1 C24 104.2(3)
C25 P1 C23 104.2(3)
C24 P1 C23 103.4(2)
C25 P1 Pd1 108.42(17)
C24 P1 Pd1 119.66(15)
C23 P1 Pd1 115.46(18)
C27 P2 C28 103.3(2)
C27 P2 C29 104.3(3)
C28 P2 C29 103.7(2)
C27 P2 Pd1 115.89(16)
C28 P2 Pd1 115.31(15)
C29 P2 Pd1 112.94(16)
C7 O1 C8 117.2(3)
C14 O2 C15 117.9(3)
C21 O3 C22 117.4(3)
C1 N1 C2 129.4(3)
C1 N1 H1 115.3
C2 N1 H1 115.3
C1 N2 C9 120.3(3)
C1 N3 C16 126.1(3)
C1 N3 H3 116.9
C16 N3 H3 116.9
C26 N4 Pd1 168.4(3)
N2 C1 N3 121.6(3)
N2 C1 N1 122.8(3)
N3 C1 N1 115.6(3)
C3 C2 C7 119.7(3)
C3 C2 N1 118.3(3)
C7 C2 N1 121.2(3)
C4 C3 C2 118.4(3)
C4 C3 Pd1 119.6(3)
C2 C3 Pd1 121.2(3)
C5 C4 C3 120.8(3)
C5 C4 H4 119.6
C3 C4 H4 119.6
C4 C5 C6 120.7(4)
C4 C5 H5 119.7
C6 C5 H5 119.7
C7 C6 C5 119.4(4)
C7 C6 H6 120.3
C5 C6 H6 120.3
C6 C7 O1 123.9(3)
C6 C7 C2 120.7(3)
O1 C7 C2 115.4(3)
O1 C8 H8A 109.5
O1 C8 H8B 109.5
H8A C8 H8B 109.5
O1 C8 H8C 109.5
H8A C8 H8C 109.5
H8B C8 H8C 109.5
C10 C9 C14 118.3(4)
C10 C9 N2 122.5(4)
C14 C9 N2 119.1(3)
C9 C10 C11 121.7(4)
C9 C10 H10 119.1
C11 C10 H10 119.1
C12 C11 C10 118.9(4)
C12 C11 H11 120.6
C10 C11 H11 120.6
C11 C12 C13 121.0(4)
C11 C12 H12 119.5
C13 C12 H12 119.5
C12 C13 C14 120.3(4)
C12 C13 H13 119.9
C14 C13 H13 119.9
O2 C14 C13 124.5(4)
O2 C14 C9 115.6(3)
C13 C14 C9 119.9(4)
O2 C15 H15A 109.5
O2 C15 H15B 109.5
H15A C15 H15B 109.5
O2 C15 H15C 109.5
H15A C15 H15C 109.5
H15B C15 H15C 109.5
C17 C16 C21 117.9(3)
C17 C16 N3 125.8(3)
C21 C16 N3 116.3(3)
C18 C17 C16 120.7(4)
C18 C17 H17 119.6
C16 C17 H17 119.6
C19 C18 C17 120.6(4)
C19 C18 H18 119.7
C17 C18 H18 119.7
C18 C19 C20 120.4(4)
C18 C19 H19 119.8
C20 C19 H19 119.8
C21 C20 C19 119.7(4)
C21 C20 H20 120.2
C19 C20 H20 120.2
O3 C21 C20 124.7(4)
O3 C21 C16 114.8(3)
C20 C21 C16 120.5(4)
O3 C22 H22A 109.5
O3 C22 H22B 109.5
H22A C22 H22B 109.5
O3 C22 H22C 109.5
H22A C22 H22C 109.5
H22B C22 H22C 109.5
P1 C23 H23A 109.5
P1 C23 H23B 109.5
H23A C23 H23B 109.5
P1 C23 H23C 109.5
H23A C23 H23C 109.5
H23B C23 H23C 109.5
P1 C24 H24A 109.5
P1 C24 H24B 109.5
H24A C24 H24B 109.5
P1 C24 H24C 109.5
H24A C24 H24C 109.5
H24B C24 H24C 109.5
P1 C25 H25A 109.5
P1 C25 H25B 109.5
H25A C25 H25B 109.5
P1 C25 H25C 109.5
H25A C25 H25C 109.5
H25B C25 H25C 109.5
N4 C26 S1 179.0(4)
P2 C27 H27A 109.5
P2 C27 H27B 109.5
H27A C27 H27B 109.5
P2 C27 H27C 109.5
H27A C27 H27C 109.5
H27B C27 H27C 109.5
P2 C28 H28A 109.5
P2 C28 H28B 109.5
H28A C28 H28B 109.5
P2 C28 H28C 109.5
H28A C28 H28C 109.5
H28B C28 H28C 109.5
P2 C29 H29A 109.5
P2 C29 H29B 109.5
H29A C29 H29B 109.5
P2 C29 H29C 109.5
H29A C29 H29C 109.5
H29B C29 H29C 109.5

loop_
_geom_bond_atom_site_label_1
_geom_bond_atom_site_label_2
_geom_bond_distance
Pd1 C3 2.014(3)
Pd1 N4 2.080(4)
Pd1 P2 2.3081(10)
Pd1 P1 2.3266(10)
P1 C25 1.805(4)
P1 C24 1.808(4)
P1 C23 1.809(5)
P2 C27 1.807(4)
P2 C28 1.805(4)
P2 C29 1.812(4)
S1 C26 1.634(4)
O1 C7 1.374(4)
O1 C8 1.427(4)
O2 C14 1.365(5)
O2 C15 1.424(5)
O3 C21 1.373(5)
O3 C22 1.420(5)
N1 C1 1.390(4)
N1 C2 1.426(4)
N1 H1 0.8600
N2 C1 1.278(4)
N2 C9 1.410(4)
N3 C1 1.373(4)
N3 C16 1.407(4)
N3 H3 0.8600
N4 C26 1.149(5)
C2 C3 1.397(4)
C2 C7 1.403(5)
C3 C4 1.396(5)
C4 C5 1.379(6)
C4 H4 0.9300
C5 C6 1.381(6)
C5 H5 0.9300
C6 C7 1.373(5)
C6 H6 0.9300
C8 H8A 0.9600
C8 H8B 0.9600
C8 H8C 0.9600
C9 C10 1.379(5)
C9 C14 1.407(5)
C10 C11 1.398(6)
C10 H10 0.9300
C11 C12 1.366(7)
C11 H11 0.9300
C12 C13 1.381(6)
C12 H12 0.9300
C13 C14 1.387(5)
C13 H13 0.9300
C15 H15A 0.9600
C15 H15B 0.9600
C15 H15C 0.9600
C16 C17 1.389(5)
C16 C21 1.405(5)
C17 C18 1.379(5)
C17 H17 0.9300
C18 C19 1.355(6)
C18 H18 0.9300
C19 C20 1.381(7)
C19 H19 0.9300
C20 C21 1.382(5)
C20 H20 0.9300
C22 H22A 0.9600
C22 H22B 0.9600
C22 H22C 0.9600
C23 H23A 0.9600
C23 H23B 0.9600
C23 H23C 0.9600
C24 H24A 0.9600
C24 H24B 0.9600
C24 H24C 0.9600
C25 H25A 0.9600
C25 H25B 0.9600
C25 H25C 0.9600
C27 H27A 0.9600
C27 H27B 0.9600
C27 H27C 0.9600
C28 H28A 0.9600
C28 H28B 0.9600
C28 H28C 0.9600
C29 H29A 0.9600
C29 H29B 0.9600
C29 H29C 0.9600

loop_
_geom_torsion_atom_site_label_1
_geom_torsion_atom_site_label_2
_geom_torsion_atom_site_label_3
_geom_torsion_atom_site_label_4
_geom_torsion
C9 N2 C1 N3 178.3(3)
C9 N2 C1 N1 -2.6(5)
C16 N3 C1 N2 -19.6(5)
C16 N3 C1 N1 161.3(3)
C2 N1 C1 N2 -166.6(3)
C2 N1 C1 N3 12.5(5)
C1 N1 C2 C3 123.5(4)
C1 N1 C2 C7 -66.5(5)
C7 C2 C3 C4 5.5(5)
N1 C2 C3 C4 175.7(3)
C7 C2 C3 Pd1 -164.8(2)
N1 C2 C3 Pd1 5.3(4)
C2 C3 C4 C5 -1.8(5)
Pd1 C3 C4 C5 168.8(3)
C3 C4 C5 C6 -1.6(6)
C4 C5 C6 C7 1.1(6)
C5 C6 C7 O1 -176.0(3)
C5 C6 C7 C2 2.7(5)
C8 O1 C7 C6 2.8(5)
C8 O1 C7 C2 -176.0(3)
C3 C2 C7 C6 -6.1(5)
N1 C2 C7 C6 -176.0(3)
C3 C2 C7 O1 172.7(3)
N1 C2 C7 O1 2.8(5)
C1 N2 C9 C10 78.1(5)
C1 N2 C9 C14 -106.1(4)
C14 C9 C10 C11 0.7(6)
N2 C9 C10 C11 176.5(4)
C9 C10 C11 C12 -0.7(7)
C10 C11 C12 C13 0.7(7)
C11 C12 C13 C14 -0.7(7)
C15 O2 C14 C13 5.6(5)
C15 O2 C14 C9 -174.4(3)
C12 C13 C14 O2 -179.3(4)
C12 C13 C14 C9 0.6(6)
C10 C9 C14 O2 179.3(3)
N2 C9 C14 O2 3.4(5)
C10 C9 C14 C13 -0.6(5)
N2 C9 C14 C13 -176.6(3)
C1 N3 C16 C17 22.2(5)
C1 N3 C16 C21 -157.3(3)
C21 C16 C17 C18 1.7(5)
N3 C16 C17 C18 -177.7(4)
C16 C17 C18 C19 1.2(7)
C17 C18 C19 C20 -2.4(7)
C18 C19 C20 C21 0.6(7)
C22 O3 C21 C20 16.2(6)
C22 O3 C21 C16 -165.3(4)
C19 C20 C21 O3 -179.1(4)
C19 C20 C21 C16 2.4(6)
C17 C16 C21 O3 177.8(3)
N3 C16 C21 O3 -2.7(5)
C17 C16 C21 C20 -3.5(5)
N3 C16 C21 C20 175.9(3)
